data_9012523
loop_
_publ_author_name
'Harrison, W. T. A.'
'Nenoff, T. M.'
'Gier, T. E.'
'Stucky, G. D.'

_publ_section_title
;
 Tetrahedral-atom 3-ring groupings in 1-dimensional inorganic chains:
 Be2AsO4OH*4H2O and Na2ZnPO4OH*7H2O
;
_journal_name_full 'Inorganic Chemistry'
_journal_page_first 2437
_journal_page_last 2441
_journal_paper_doi 10.1021/ic00063a039
_journal_volume 32
_journal_year 1993
_chemical_formula_structural Na2ZnPO4OH*7H2O
_chemical_formula_sum 'H15 Na2 O12 P Zn'
_space_group_IT_number 14
_symmetry_space_group_name_Hall '-P 2yab'
_symmetry_space_group_name_H-M 'P 1 21/a 1'
_cell_angle_alpha 90
_cell_angle_beta 109.899
_cell_angle_gamma 90
_cell_formula_units_Z 4
_cell_length_a 6.4212
_cell_length_b 21.612
_cell_length_c 8.6813
_cell_volume 1132.817
_database_code_amcsd 0012709
_exptl_crystal_density_diffrn 2.049
_cod_original_formula_sum 'Na2 Zn P O12 H15'
_cod_database_code 9012523
_amcsd_formula_title Na2ZnPO4OH*7H2O

loop_
_space_group_symop_operation_xyz
x,y,z
1/2+x,1/2-y,z
1/2-x,1/2+y,-z
-x,-y,-z

loop_
_atom_site_label
_atom_site_fract_x
_atom_site_fract_y
_atom_site_fract_z
_atom_site_U_iso_or_equiv
_atom_site_type_symbol
_atom_site_attached_hydrogens
Na1 0.03390 0.19270 0.26860 0.03240 Na 0
Na2 0.02300 0.02890 0.19170 0.03420 Na 0
Zn 0.49499 0.74442 0.36474 0.02240 Zn 0
P 0.63610 0.85568 0.18920 0.02070 P 0
O2 0.48050 0.80050 0.18540 0.02770 O 0
O3 0.37850 0.66240 0.28610 0.02870 O 0
O4 0.56910 0.91130 0.27050 0.03150 O 0
O5 0.61940 0.87030 0.01280 0.02960 O 0
O-H1 0.31010 0.76270 0.49750 0.02310 O 1
Wat6 0.25380 0.23860 0.11500 0.03120 O 2
Wat7 0.94500 0.12440 0.02970 0.03770 O 2
Wat8 0.68270 0.13960 0.28820 0.03720 O 2
Wat9 0.79090 0.01900 0.35450 0.03500 O 2
Watl0 0.27160 0.01020 0.04340 0.03460 O 2
Wat11 0.27120 0.10490 0.38440 0.03800 O 2
Wat12 0.81850 0.06500 0.66330 0.03400 O 2

loop_
_cod_changelog_entry_id
_cod_changelog_entry_author
_cod_changelog_entry_date
_cod_changelog_entry_text
1
;cod-tools version 3.8.0
Id: cif_guess_AMCSD_atom_types 9581 2023-05-17 12:35:41Z saulius
;
2023-05-18T11:41:58+03:00
;Derived atom types and hydrogen counts
from atom names that follow the AMCSD naming convention
(Wat == water, O-H == hydroxyl).
;

loop_
_cod_related_entry_id
_cod_related_entry_database
_cod_related_entry_code
1 AMCSD 0012709
